data_1534594
loop_
_publ_author_name
'Anisimova, N.Yu.'
'Trunov, V.K.'
'Karmanovskaya, N.B.'
'Chudinova, N.N.'

_publ_section_title
;
 Synthesis and crystal structure of new modification of Yb (P O3)3
;
_journal_name_full 'Izvestiya Akademii Nauk SSSR, Neorganicheskie Materialy'
_journal_page_first 441
_journal_page_last 444
_journal_volume 28
_journal_year 1992
_chemical_formula_sum 'O36 P12 Yb4'
_chemical_name_systematic 'Yb4 (P4 O12)3'
_space_group_IT_number 148
_symmetry_space_group_name_Hall '-R 3'
_symmetry_space_group_name_H-M 'R -3 :H'
_cell_angle_alpha 90
_cell_angle_beta 90
_cell_angle_gamma 120
_cell_formula_units_Z 6
_cell_length_a 20.974
_cell_length_b 20.974
_cell_length_c 12.134
_cell_volume 4622.715
_citation_journal_id_ASTM IVNMAW
_cod_data_source_file Anisimova_IVNMAW_1992_1255.cif
_cod_data_source_block O36P12Yb4
_cod_original_cell_volume 4622.716
_cod_database_code 1534594

loop_
_symmetry_equiv_pos_as_xyz
x,y,z
-y,x-y,z
-x+y,-x,z
-x,-y,-z
y,-x+y,-z
x-y,x,-z
x+2/3,y+1/3,z+1/3
-y+2/3,x-y+1/3,z+1/3
-x+y+2/3,-x+1/3,z+1/3
-x+2/3,-y+1/3,-z+1/3
y+2/3,-x+y+1/3,-z+1/3
x-y+2/3,x+1/3,-z+1/3
x+1/3,y+2/3,z+2/3
-y+1/3,x-y+2/3,z+2/3
-x+y+1/3,-x+2/3,z+2/3
-x+1/3,-y+2/3,-z+2/3
y+1/3,-x+y+2/3,-z+2/3
x-y+1/3,x+2/3,-z+2/3

loop_
_atom_site_label
_atom_site_type_symbol
_atom_site_fract_x
_atom_site_fract_y
_atom_site_fract_z
_atom_site_occupancy
_atom_site_U_iso_or_equiv
O10 O-2 0.5592 0.1363 0.1367 1 0.0
O5 O-2 0.7369 0.3091 0.9397 1 0.0
O12 O-2 0.6767 -0.0124 0.9257 1 0.0
O1 O-2 0.7475 0.12 0.7388 1 0.0
Yb3 Yb+3 0 0 0.5 1 0.0
Yb1 Yb+3 0.96822 0.22582 0.76376 1 0.0
P2 P+5 0.7491 0.25 0.9811 1 0.0
P1 P+5 0.7883 0.1639 0.8351 1 0.0
P3 P+5 0.6384 0.1791 0.1609 1 0.0
O9 O-2 0.6677 0.2487 0.224 1 0.0
O8 O-2 0.6646 0.1277 0.2142 1 0.0
O11 O-2 0.7724 0.0227 0.0746 1 0.0
O4 O-2 0.7869 0.113 0.9336 1 0.0
O2 O-2 0.867 0.2231 0.8213 1 0.0
P4 P+5 0.7539 0.0278 0.9591 1 0.0
O3 O-2 0.7406 0.1975 0.8832 1 0.0
Yb2 Yb+3 0 0 0 1 0.0
O6 O-2 0.8173 0.2732 0.0427 1 0.0
O7 O-2 0.6798 0.1947 0.0471 1 0.0
